data_2023245
loop_
_publ_author_name
'Vynohradov, Oleksandr S.'
'Vashchenko, Oleksandr V.'
'Khomenko, Dmytro M.'
'Doroshchuk, Roman O.'
'Raspertova, Ilona V.'
'Lampeka, Rostyslav D.'
'Stoica, Alexandru-Constantin'

_publ_section_title
;
 Synthesis, crystal structure and Hirshfeld surface analysis of a new
 copper(II) complex based on diethyl
 2,2&#x2032;-(4H-1,2,4-triazole-3,5-diyl)diacetate
;
_journal_coeditor_code OI2010
_journal_issue 9
_journal_name_full 'Acta Crystallographica Section E Crystallographic Communications'
_journal_page_first 976
_journal_page_last 980
_journal_paper_doi 10.1107/S2056989024008259
_journal_volume 80
_journal_year 2024
_chemical_formula_iupac '[Cu2 (C6 H5 N3 O4)2 (H2 O)4], 2H2 O'
_chemical_formula_moiety 'C12 H18 Cu2 N6 O12, 2(H2 O)'
_chemical_formula_sum 'C12 H22 Cu2 N6 O14'
_chemical_formula_weight 601.44
_chemical_name_systematic
;
Bis[\m-2,2'-(4<i>H</i>-1,2,4-triazole-3,5-diyl)diacetato]bis[diaquacopper(II)]
dihydrate
;
_space_group_crystal_system monoclinic
_space_group_IT_number 14
_space_group_name_Hall '-P 2yn'
_space_group_name_H-M_alt 'P 1 21/n 1'
_atom_sites_solution_hydrogens mixed
_atom_sites_solution_primary direct
_audit_creation_method
;
Olex2 1.5
(compiled 2024.02.16 svn.r378c4104 for OlexSys, GUI svn.r6928)
;
_cell_angle_alpha 90
_cell_angle_beta 93.035(15)
_cell_angle_gamma 90
_cell_formula_units_Z 2
_cell_length_a 6.5176(13)
_cell_length_b 9.4854(19)
_cell_length_c 15.967(2)
_cell_measurement_reflns_used 833
_cell_measurement_temperature 200.00(10)
_cell_measurement_theta_max 28.2740
_cell_measurement_theta_min 2.4760
_cell_volume 985.7(3)
_computing_cell_refinement
;
CrysAlisPro 1.171.43.126a (Rigaku OD, 2024)
;
_computing_data_collection 'CrysAlisPro system (CCD 38.41 (release 15-09-2015))'
_computing_data_reduction
;
CrysAlisPro 1.171.43.126a (Rigaku OD, 2024)
;
_computing_molecular_graphics
;
Olex2 1.5 (Dolomanov <i>et al.</i>,  2009)
;
_computing_publication_material
;
Olex2 1.5 (Dolomanov <i>et al.</i>,  2009)
;
_computing_structure_refinement
;
<i>SHELXL2018/3</i> (Sheldrick, 2015)
;
_computing_structure_solution
;
SHELXS  (Sheldrick, 2008)
;
_diffrn_ambient_temperature 200.15
_diffrn_detector_area_resol_mean 16.1593
_diffrn_measured_fraction_theta_full 0.996
_diffrn_measured_fraction_theta_max 0.854
_diffrn_measurement_device 'four-circle diffractometer'
_diffrn_measurement_device_type 'Xcalibur, Eos'
_diffrn_measurement_method '\w scans'
_diffrn_radiation_type MoK\a
_diffrn_radiation_wavelength 0.71073
_diffrn_reflns_av_R_equivalents 0.053
_diffrn_reflns_av_unetI/netI 0.0751
_diffrn_reflns_limit_h_max 8
_diffrn_reflns_limit_h_min -8
_diffrn_reflns_limit_k_max 12
_diffrn_reflns_limit_k_min -12
_diffrn_reflns_limit_l_max 21
_diffrn_reflns_limit_l_min -21
_diffrn_reflns_number 2569
_diffrn_reflns_theta_full 25.242
_diffrn_reflns_theta_max 29.175
_diffrn_reflns_theta_min 2.498
_exptl_absorpt_coefficient_mu 2.249
_exptl_absorpt_correction_T_max 0.49754
_exptl_absorpt_correction_T_min 0.48774
_exptl_absorpt_correction_type sphere
_exptl_absorpt_process_details
;
(CrysAlisPro; Rigaku OD, 2024)
;
_exptl_crystal_colour 'clear intense green'
_exptl_crystal_density_diffrn 2.026
_exptl_crystal_description prism
_exptl_crystal_F_000 612
_exptl_crystal_size_max 0.56
_exptl_crystal_size_mid 0.37
_exptl_crystal_size_min 0.33
_exptl_crystal_size_rad 0.219
_refine_diff_density_max 0.633
_refine_diff_density_min -0.532
_refine_ls_extinction_method none
_refine_ls_goodness_of_fit_ref 1.004
_refine_ls_hydrogen_treatment constr
_refine_ls_matrix_type full
_refine_ls_number_parameters 159
_refine_ls_number_reflns 2569
_refine_ls_number_restraints 18
_refine_ls_restrained_S_all 1.001
_refine_ls_R_factor_all 0.0572
_refine_ls_R_factor_gt 0.0410
_refine_ls_shift/su_max 0.001
_refine_ls_shift/su_mean 0.000
_refine_ls_structure_factor_coef Fsqd
_refine_ls_weighting_details 'w=1/[\s^2^(Fo^2^)+(0.0483P)^2^] where P=(Fo^2^+2Fc^2^)/3'
_refine_ls_weighting_scheme calc
_refine_ls_wR_factor_gt 0.0912
_refine_ls_wR_factor_ref 0.0957
_reflns_number_gt 1969
_reflns_number_total 2569
_reflns_threshold_expression 'I > 2\s(I)'
_cod_data_source_file oi2010.cif
_cod_data_source_block I
_cod_database_code 2023245
_shelx_space_group_comment
;
The symmetry employed for this shelxl refinement is uniquely defined
by the following loop, which should always be used as a source of
symmetry information in preference to the above space-group names.
They are only intended as comments.
;
_shelx_estimated_absorpt_t_min 0.366
_shelx_estimated_absorpt_t_max 0.524

loop_
_space_group_symop_operation_xyz
'x, y, z'
'-x+1/2, y+1/2, -z+1/2'
'-x, -y, -z'
'x-1/2, -y-1/2, z-1/2'

loop_
_atom_site_type_symbol
_atom_site_label
_atom_site_fract_x
_atom_site_fract_y
_atom_site_fract_z
_atom_site_U_iso_or_equiv
_atom_site_adp_type
_atom_site_calc_flag
_atom_site_occupancy
_atom_site_disorder_assembly
_atom_site_disorder_group
Cu Cu1 0.48120(9) 0.59062(7) 0.61179(3) 0.01441(17) Uani d 1 . .
O O1 0.4081(5) 0.7706(4) 0.66289(18) 0.0196(8) Uani d 1 . .
O O1W 0.8274(4) 0.6812(4) 0.57854(18) 0.0176(8) Uani d 1 . .
H H1WA 0.849334 0.760096 0.605348 0.026 Uiso d 1 . .
H H1WB 0.826653 0.704497 0.525777 0.026 Uiso d 1 . .
O O2 0.3198(5) 0.9950(4) 0.67791(19) 0.0167(8) Uani d 1 . .
O O2W 0.1424(5) 0.4979(4) 0.65012(18) 0.0220(8) Uani d 1 . .
H H2WA 0.058325 0.553892 0.624170 0.033 Uiso d 1 . .
H H2WB 0.134335 0.500812 0.704360 0.033 Uiso d 1 . .
O O3 0.3906(5) 0.4446(3) 0.27539(18) 0.0181(8) Uani d 1 . .
O O3W 0.8739(6) 0.7755(4) 0.4147(2) 0.0255(9) Uani d 1 . .
H H3WA 0.888191 0.700243 0.386753 0.038 Uiso d 1 . .
H H3WB 0.812698 0.836952 0.383823 0.038 Uiso d 1 . .
O O4 0.3227(4) 0.5597(3) 0.15734(18) 0.0148(8) Uani d 1 . .
N N1 0.3931(5) 0.6605(4) 0.4985(2) 0.0110(9) Uani d 1 . .
N N2 0.4400(5) 0.6031(4) 0.42206(19) 0.0104(8) Uani d 1 . .
N N3 0.3370(5) 0.8181(4) 0.4021(2) 0.0115(9) Uani d 1 . .
H H3 0.302775 0.898014 0.377062 0.014 Uiso calc 1 . .
C C1 0.3396(6) 0.8877(6) 0.6350(3) 0.0114(11) Uani d 1 . .
C C2 0.2603(7) 0.8982(5) 0.5444(3) 0.0190(12) Uani d 1 . .
H H2A 0.108417 0.894494 0.543222 0.023 Uiso calc 1 . .
H H2B 0.298467 0.992262 0.523253 0.023 Uiso calc 1 . .
C C3 0.3309(6) 0.7904(6) 0.4839(3) 0.0112(11) Uani d 1 . .
C C4 0.4041(6) 0.7029(5) 0.3657(3) 0.0126(11) Uani d 1 . .
C C5 0.4403(7) 0.6970(5) 0.2737(3) 0.0134(11) Uani d 1 . .
H H5A 0.587709 0.714517 0.265692 0.016 Uiso calc 1 . .
H H5B 0.360820 0.773275 0.244772 0.016 Uiso calc 1 . .
C C6 0.3793(6) 0.5556(6) 0.2329(3) 0.0145(12) Uani d 1 . .

loop_
_atom_site_aniso_label
_atom_site_aniso_U_11
_atom_site_aniso_U_22
_atom_site_aniso_U_33
_atom_site_aniso_U_12
_atom_site_aniso_U_13
_atom_site_aniso_U_23
Cu1 0.0258(3) 0.0090(3) 0.0082(2) 0.0024(3) -0.0025(2) 0.0000(3)
O1 0.0343(19) 0.0125(18) 0.0119(15) 0.0043(18) 0.0005(15) -0.0056(15)
O1W 0.0274(17) 0.013(2) 0.0122(15) -0.0017(18) -0.0028(13) -0.0004(17)
O2 0.0299(18) 0.0093(19) 0.0107(16) 0.0032(18) 0.0007(14) -0.0018(15)
O2W 0.0337(19) 0.019(2) 0.0129(16) 0.012(2) -0.0023(14) 0.0013(17)
O3 0.034(2) 0.008(2) 0.0124(16) -0.0008(17) -0.0041(14) 0.0030(15)
O3W 0.038(2) 0.017(2) 0.0212(17) 0.000(2) -0.0018(16) -0.0045(19)
O4 0.0280(17) 0.010(2) 0.0061(15) -0.0003(16) -0.0051(12) 0.0013(15)
N1 0.0183(19) 0.008(2) 0.0063(17) -0.0002(19) -0.0012(15) 0.0007(17)
N2 0.0103(16) 0.015(2) 0.0066(14) 0.003(2) 0.0029(14) -0.0029(19)
N3 0.019(2) 0.008(2) 0.0077(18) 0.0014(19) -0.0009(15) 0.0053(18)
C1 0.013(2) 0.017(3) 0.0041(19) -0.003(2) 0.0056(16) 0.000(2)
C2 0.026(3) 0.013(3) 0.018(2) 0.005(3) 0.0021(18) -0.001(3)
C3 0.014(2) 0.012(3) 0.007(2) 0.000(2) -0.0001(17) 0.004(2)
C4 0.014(2) 0.013(3) 0.012(2) -0.003(2) 0.0015(18) 0.003(2)
C5 0.019(2) 0.010(3) 0.011(2) 0.001(2) -0.0012(19) -0.001(2)
C6 0.011(2) 0.018(3) 0.016(2) 0.004(2) 0.0031(17) -0.001(2)

loop_
_atom_type_symbol
_atom_type_description
_atom_type_scat_dispersion_real
_atom_type_scat_dispersion_imag
_atom_type_scat_source
C C 0.0033 0.0016 'International Tables Vol C Tables 4.2.6.8 and 6.1.1.4'
H H 0.0000 0.0000 'International Tables Vol C Tables 4.2.6.8 and 6.1.1.4'
Cu Cu 0.3201 1.2651 'International Tables Vol C Tables 4.2.6.8 and 6.1.1.4'
N N 0.0061 0.0033 'International Tables Vol C Tables 4.2.6.8 and 6.1.1.4'
O O 0.0106 0.0060 'International Tables Vol C Tables 4.2.6.8 and 6.1.1.4'

loop_
_exptl_crystal_face_index_h
_exptl_crystal_face_index_k
_exptl_crystal_face_index_l
_exptl_crystal_face_perp_dist
0 -13 3 0.1836
0 -13 -3 0.1836
3 0 -13 0.1836
3 0 13 0.1836
-3 0 -13 0.1836
-3 0 13 0.1836
0 -3 -13 0.1836
0 -3 13 0.1836
0 3 -13 0.1836
0 3 13 0.1836
9 0 -4 0.2925
-9 0 4 0.2941
0 13 -1 0.1404

loop_
_geom_angle_atom_site_label_1
_geom_angle_atom_site_label_2
_geom_angle_atom_site_label_3
_geom_angle_site_symmetry_1
_geom_angle_site_symmetry_3
_geom_angle
_geom_angle_publ_flag
O1 Cu1 O1W . . 91.79(13) ?
O1 Cu1 O2W . . 88.11(12) ?
O1 Cu1 O3 . 3_666 82.43(13) ?
O1 Cu1 N1 . . 91.35(14) ?
O1 Cu1 N2 . 3_666 171.18(13) ?
O2W Cu1 O1W . . 177.86(9) ?
O3 Cu1 O1W 3_666 . 84.77(12) ?
O3 Cu1 O2W 3_666 . 93.10(12) ?
O3 Cu1 N1 3_666 . 167.83(15) ?
O3 Cu1 N2 3_666 3_666 89.34(13) ?
N1 Cu1 O1W . . 84.98(13) ?
N1 Cu1 O2W . . 97.16(13) ?
N1 Cu1 N2 . 3_666 97.31(14) ?
N2 Cu1 O1W 3_666 . 90.61(13) ?
N2 Cu1 O2W 3_666 . 89.17(13) ?
C1 O1 Cu1 . . 134.8(3) ?
Cu1 O1W H1WA . . 108.5 ?
Cu1 O1W H1WB . . 109.5 ?
H1WA O1W H1WB . . 104.5 ?
Cu1 O2W H2WA . . 102.5 ?
Cu1 O2W H2WB . . 109.6 ?
H2WA O2W H2WB . . 113.0 ?
C6 O3 Cu1 . 3_666 130.3(3) ?
H3WA O3W H3WB . . 109.5 ?
N2 N1 Cu1 . . 127.3(3) ?
C3 N1 Cu1 . . 123.1(3) ?
C3 N1 N2 . . 107.0(4) ?
N1 N2 Cu1 . 3_666 132.4(3) ?
C4 N2 Cu1 . 3_666 121.1(3) ?
C4 N2 N1 . . 106.2(4) ?
C3 N3 H3 . . 126.4 ?
C4 N3 H3 . . 126.4 ?
C4 N3 C3 . . 107.1(4) ?
O1 C1 C2 . . 119.3(4) ?
O2 C1 O1 . . 124.8(4) ?
O2 C1 C2 . . 115.8(5) ?
C1 C2 H2A . . 107.8 ?
C1 C2 H2B . . 107.8 ?
H2A C2 H2B . . 107.1 ?
C3 C2 C1 . . 118.1(4) ?
C3 C2 H2A . . 107.8 ?
C3 C2 H2B . . 107.8 ?
N1 C3 N3 . . 109.5(4) ?
N1 C3 C2 . . 129.0(4) ?
N3 C3 C2 . . 121.5(4) ?
N2 C4 N3 . . 110.2(4) ?
N2 C4 C5 . . 127.5(4) ?
N3 C4 C5 . . 122.2(4) ?
C4 C5 H5A . . 108.9 ?
C4 C5 H5B . . 108.9 ?
C4 C5 C6 . . 113.5(4) ?
H5A C5 H5B . . 107.7 ?
C6 C5 H5A . . 108.9 ?
C6 C5 H5B . . 108.9 ?
O3 C6 C5 . . 119.8(4) ?
O4 C6 O3 . . 123.9(5) ?
O4 C6 C5 . . 116.2(4) ?

loop_
_geom_bond_atom_site_label_1
_geom_bond_atom_site_label_2
_geom_bond_site_symmetry_2
_geom_bond_distance
_geom_bond_publ_flag
Cu1 O1 . 1.962(3) ?
Cu1 O1W . 2.497(3) ?
Cu1 O2W . 2.484(3) ?
Cu1 O3 3_666 1.974(3) ?
Cu1 N1 . 1.982(3) ?
Cu1 N2 3_666 1.990(4) ?
O1 C1 . 1.269(5) ?
O1W H1WA . 0.8703 ?
O1W H1WB . 0.8707 ?
O2 C1 . 1.238(5) ?
O2W H2WA . 0.8546 ?
O2W H2WB . 0.8709 ?
O3 C6 . 1.253(5) ?
O3W H3WA . 0.8491 ?
O3W H3WB . 0.8489 ?
O4 C6 . 1.243(5) ?
N1 N2 . 1.385(4) ?
N1 C3 . 1.314(6) ?
N2 C4 . 1.319(5) ?
N3 H3 . 0.8800 ?
N3 C3 . 1.336(5) ?
N3 C4 . 1.323(6) ?
C1 C2 . 1.514(6) ?
C2 H2A . 0.9900 ?
C2 H2B . 0.9900 ?
C2 C3 . 1.495(6) ?
C4 C5 . 1.502(5) ?
C5 H5A . 0.9900 ?
C5 H5B . 0.9900 ?
C5 C6 . 1.534(6) ?

loop_
_geom_hbond_atom_site_label_D
_geom_hbond_atom_site_label_H
_geom_hbond_atom_site_label_A
_geom_hbond_site_symmetry_A
_geom_hbond_distance_DH
_geom_hbond_distance_HA
_geom_hbond_distance_DA
_geom_hbond_angle_DHA
_geom_hbond_publ_flag
O1W H1WA O4 4_676 0.87 1.91 2.762(5) 165.0 yes
O1W H1WB O3W . 0.87 1.94 2.797(5) 168.9 yes
O2W H2WA O1W 1_455 0.85 2.03 2.880(4) 170.4 yes
O2W H2WB O2 2_546 0.87 1.89 2.744(4) 167.0 yes
N3 H3 O4 2 0.88 1.81 2.670(5) 165.3 yes
C5 H5B O3 2 0.99 2.32 3.257(6) 157.8 yes

loop_
_geom_torsion_atom_site_label_1
_geom_torsion_atom_site_label_2
_geom_torsion_atom_site_label_3
_geom_torsion_atom_site_label_4
_geom_torsion_site_symmetry_1
_geom_torsion_site_symmetry_2
_geom_torsion_site_symmetry_3
_geom_torsion_site_symmetry_4
_geom_torsion
_geom_torsion_publ_flag
Cu1 O1 C1 O2 . . . . -173.2(3) ?
Cu1 O1 C1 C2 . . . . 11.6(7) ?
Cu1 O3 C6 O4 3_666 . . . 168.2(3) ?
Cu1 O3 C6 C5 3_666 . . . -11.0(6) ?
Cu1 N1 N2 Cu1 . . . 3_666 24.3(5) ?
Cu1 N1 N2 C4 . . . . -161.7(3) ?
Cu1 N1 C3 N3 . . . . 162.8(3) ?
Cu1 N1 C3 C2 . . . . -17.6(7) ?
Cu1 N2 C4 N3 3_666 . . . 174.4(3) ?
Cu1 N2 C4 C5 3_666 . . . -8.4(6) ?
O1 C1 C2 C3 . . . . -21.3(6) ?
O2 C1 C2 C3 . . . . 163.0(4) ?
N1 N2 C4 N3 . . . . -0.4(5) ?
N1 N2 C4 C5 . . . . 176.8(4) ?
N2 N1 C3 N3 . . . . -0.2(5) ?
N2 N1 C3 C2 . . . . 179.4(4) ?
N2 C4 C5 C6 . . . . 41.1(6) ?
N3 C4 C5 C6 . . . . -142.1(4) ?
C1 C2 C3 N1 . . . . 26.4(7) ?
C1 C2 C3 N3 . . . . -154.0(4) ?
C3 N1 N2 Cu1 . . . 3_666 -173.6(3) ?
C3 N1 N2 C4 . . . . 0.4(5) ?
C3 N3 C4 N2 . . . . 0.2(5) ?
C3 N3 C4 C5 . . . . -177.1(4) ?
C4 N3 C3 N1 . . . . 0.0(5) ?
C4 N3 C3 C2 . . . . -179.7(4) ?
C4 C5 C6 O3 . . . . -30.0(6) ?
C4 C5 C6 O4 . . . . 150.8(4) ?

loop_
_twin_individual_id
_twin_individual_mass_fraction_refined
1 0.4944(14)
2 0.5056(14)
